data_9008207
loop_
_publ_author_name
'Ferraris, G.'
'Jones, D. W.'
'Yerkess, J.'

_publ_section_title
;A neutron-diffraction study of the crystal structure of analcime,
 NaAlSi2O6*H2O Locality: Cyclopean Islands, Catania Province, Sicily, Italy
 Note: z(O1) corrected to match reported bond lengths
;
_journal_name_full 'Zeitschrift fur Kristallographie'
_journal_page_first 240
_journal_page_last 252
_journal_volume 135
_journal_year 1972
_chemical_compound_source 'Cyclopean Islands, Catania Province, Sicily, Italy'
_chemical_formula_sum 'Al2 H4 Na2 O14 Si4'
_chemical_name_mineral Analcime
_space_group_IT_number 230
_symmetry_space_group_name_Hall '-I 4bd 2c 3'
_symmetry_space_group_name_H-M 'I a -3 d'
_cell_angle_alpha 90
_cell_angle_beta 90
_cell_angle_gamma 90
_cell_formula_units_Z 8
_cell_length_a 13.73
_cell_length_b 13.73
_cell_length_c 13.73
_cell_volume 2588.282
_database_code_amcsd 0010728
_exptl_crystal_density_diffrn 2.260
_cod_original_formula_sum 'Na2 (Al2 Si4) O14 H4'
_cod_database_code 9008207

loop_
_space_group_symop_operation_xyz
x,y,z
1/2+x,1/2+y,1/2+z
z,1/2-x,1/2+y
1/2+z,-x,+y
-y,1/2+z,1/2-x
1/2-y,+z,-x
x,1/2-y,1/2+z
1/2+x,-y,+z
-z,1/2+x,1/2-y
1/2-z,+x,-y
y,1/2-z,1/2+x
1/2+y,-z,+x
-x,1/2+y,1/2-z
1/2-x,+y,-z
3/4+x,1/4-z,3/4-y
1/4+x,3/4-z,1/4-y
3/4-z,1/4+y,3/4+x
1/4-z,3/4+y,1/4+x
3/4+y,1/4-x,3/4-z
1/4+y,3/4-x,1/4-z
3/4-x,1/4+z,3/4+y
1/4-x,3/4+z,1/4+y
3/4+z,1/4-y,3/4-x
1/4+z,3/4-y,1/4-x
3/4-y,1/4+x,3/4+z
1/4-y,3/4+x,1/4+z
1/4+x,1/4+z,1/4+y
3/4+x,3/4+z,3/4+y
1/4-z,1/4-y,1/4-x
3/4-z,3/4-y,3/4-x
1/4+y,1/4+x,1/4+z
3/4+y,3/4+x,3/4+z
1/4-x,1/4-z,1/4-y
3/4-x,3/4-z,3/4-y
1/4+z,1/4+y,1/4+x
3/4+z,3/4+y,3/4+x
1/4-y,1/4-x,1/4-z
3/4-y,3/4-x,3/4-z
1/2+z,x,1/2-y
+z,1/2+x,-y
1/2-y,-z,1/2+x
-y,1/2-z,+x
1/2+x,y,1/2-z
+x,1/2+y,-z
1/2-z,-x,1/2+y
-z,1/2-x,+y
1/2+y,z,1/2-x
+y,1/2+z,-x
1/2-x,-y,1/2+z
-x,1/2-y,+z
1/2-z,1/2+x,y
-z,+x,1/2+y
1/2+y,1/2-z,-x
+y,-z,1/2-x
1/2-x,1/2+y,z
-x,+y,1/2+z
1/2+z,1/2-x,-y
+z,-x,1/2-y
1/2-y,1/2+z,x
-y,+z,1/2+x
1/2+x,1/2-y,-z
+x,-y,1/2-z
3/4-x,3/4+z,1/4-y
1/4-x,1/4+z,3/4-y
3/4+z,3/4-y,1/4+x
1/4+z,1/4-y,3/4+x
3/4-y,3/4+x,1/4-z
1/4-y,1/4+x,3/4-z
3/4+x,3/4-z,1/4+y
1/4+x,1/4-z,3/4+y
3/4-z,3/4+y,1/4-x
1/4-z,1/4+y,3/4-x
3/4+y,3/4-x,1/4+z
1/4+y,1/4-x,3/4+z
1/4-x,3/4-z,3/4+y
3/4-x,1/4-z,1/4+y
1/4+z,3/4+y,3/4-x
3/4+z,1/4+y,1/4-x
1/4-y,3/4-x,3/4+z
3/4-y,1/4-x,1/4+z
1/4+x,3/4+z,3/4-y
3/4+x,1/4+z,1/4-y
1/4-z,3/4-y,3/4+x
3/4-z,1/4-y,1/4+x
1/4+y,3/4+x,3/4-z
3/4+y,1/4+x,1/4-z
-z,-x,-y
1/2-z,1/2-x,1/2-y
y,z,x
1/2+y,1/2+z,1/2+x
-x,-y,-z
1/2-x,1/2-y,1/2-z
z,x,y
1/2+z,1/2+x,1/2+y
-y,-z,-x
1/2-y,1/2-z,1/2-x

loop_
_atom_site_aniso_label
_atom_site_aniso_U_11
_atom_site_aniso_U_22
_atom_site_aniso_U_33
_atom_site_aniso_U_12
_atom_site_aniso_U_13
_atom_site_aniso_U_23
Na 0.00440 0.00390 0.00390 0.00000 0.00000 -0.00170
Al 0.00163 0.00163 0.00194 -0.00013 0.00014 0.00014
Si 0.00163 0.00163 0.00194 -0.00013 0.00014 0.00014
O 0.00401 0.00482 0.00219 0.00058 0.00062 0.00031
Ow 0.00880 0.00880 0.00880 0.00270 0.00270 0.00270
H1 0.01330 0.01330 0.01330 -0.00200 -0.00200 -0.00200
H2 0.00840 0.01530 0.00790 0.00060 0.00430 0.00060

loop_
_atom_site_label
_atom_site_fract_x
_atom_site_fract_y
_atom_site_fract_z
_atom_site_occupancy
_atom_site_type_symbol
_atom_site_attached_hydrogens
Na 0.12500 0.00000 0.25000 0.66667 Na 0
Al 0.66208 -0.41208 0.12500 0.33333 Al 0
Si 0.66208 -0.41208 0.12500 0.66667 Si 0
O 0.10428 0.13440 0.71932 1.00000 O 0
Ow 0.12500 0.12500 0.12500 1.00000 O 0
H1 0.07910 0.07910 0.07910 0.25000 H 0
H2 0.14020 0.10060 0.05480 0.25000 H 0

loop_
_cod_changelog_entry_id
_cod_changelog_entry_author
_cod_changelog_entry_date
_cod_changelog_entry_text
1
;cod-tools version 3.8.0
Id: cif_guess_AMCSD_atom_types 9581 2023-05-17 12:35:41Z saulius
;
2023-05-23T09:18:01+03:00
;Derived atom types and hydrogen counts
from atom names that follow the AMCSD naming convention
(Wat == water, O-H == hydroxyl).
;

loop_
_cod_related_entry_id
_cod_related_entry_database
_cod_related_entry_code
1 AMCSD 0010728
